data_4333165
loop_
_publ_author_name
'Silva, Rosalice M.'
'Gwengo, Chengeto'
'Lindeman, Sergey V.'
'Smith, Mark D.'
'Gardinier, James R.'

_publ_section_title
;
 Janus Scorpionates:&#x00A0; Supramolecular Tectons for the Directed
 Assembly of Hard&#x2212;Soft Alkali Metallopolymer Chains
;
_journal_issue 26
_journal_name_full 'Inorganic Chemistry'
_journal_page_first 10998
_journal_page_last 11007
_journal_paper_doi 10.1021/ic0615877
_journal_volume 45
_journal_year 2006
_chemical_formula_moiety 'C6 H4 B N6 Na S6'
_chemical_formula_sum 'C6 H4 B N6 Na S6'
_chemical_formula_weight 386.31
_chemical_name_systematic
; 
 ? 
;
_space_group_IT_number 159
_symmetry_cell_setting trigonal
_symmetry_space_group_name_Hall 'P 3 -2c'
_symmetry_space_group_name_H-M 'P 3 1 c'
_atom_sites_solution_hydrogens geom
_atom_sites_solution_primary direct
_atom_sites_solution_secondary difmap
_audit_creation_method SHELXL-97
_cell_angle_alpha 90.00
_cell_angle_beta 90.00
_cell_angle_gamma 120.00
_cell_formula_units_Z 6
_cell_length_a 13.6500(6)
_cell_length_b 13.6500(6)
_cell_length_c 13.6565(11)
_cell_measurement_reflns_used 2229
_cell_measurement_temperature 150(1)
_cell_measurement_theta_max 24.812
_cell_measurement_theta_min 2.983
_cell_volume 2203.6(2)
_computing_cell_refinement 'SAINT+ NT V6.22 (Bruker, 2001)'
_computing_data_collection 'SMART NT V5.625 (Bruker, 1998)'
_computing_data_reduction 'SAINT+ NT V6.22'
_computing_molecular_graphics 'SHELXTL V6.1 (Sheldrick, 2000)'
_computing_publication_material 'SHELXTL V6.1'
_computing_structure_refinement 'SHELXL-97 (Sheldrick, 1997)'
_computing_structure_solution 'SHELXS-97 (Sheldrick, 1990)'
_diffrn_ambient_temperature 150(1)
_diffrn_measured_fraction_theta_full 1.000
_diffrn_measured_fraction_theta_max 1.000
_diffrn_measurement_device_type 'Bruker SMART APEX CCD diffractometer'
_diffrn_measurement_method 'omega scans'
_diffrn_radiation_monochromator graphite
_diffrn_radiation_source 'fine-focus sealed tube'
_diffrn_radiation_type MoK\a
_diffrn_radiation_wavelength 0.71073
_diffrn_reflns_av_R_equivalents 0.0907
_diffrn_reflns_av_sigmaI/netI 0.0625
_diffrn_reflns_limit_h_max 16
_diffrn_reflns_limit_h_min -16
_diffrn_reflns_limit_k_max 16
_diffrn_reflns_limit_k_min -16
_diffrn_reflns_limit_l_max 16
_diffrn_reflns_limit_l_min -16
_diffrn_reflns_number 20913
_diffrn_reflns_theta_full 25.02
_diffrn_reflns_theta_max 25.02
_diffrn_reflns_theta_min 1.49
_diffrn_standards_decay_% none
_exptl_absorpt_coefficient_mu 0.954
_exptl_absorpt_correction_type none
_exptl_crystal_colour colorless
_exptl_crystal_density_diffrn 1.747
_exptl_crystal_density_method 'not measured'
_exptl_crystal_description needle
_exptl_crystal_F_000 1164
_exptl_crystal_size_max 0.46
_exptl_crystal_size_mid 0.03
_exptl_crystal_size_min 0.02
_refine_diff_density_max 0.409
_refine_diff_density_min -0.298
_refine_diff_density_rms 0.081
_refine_ls_abs_structure_details 'Flack H D (1983), Acta Cryst. A39, 876-881'
_refine_ls_extinction_method none
_refine_ls_goodness_of_fit_ref 1.004
_refine_ls_hydrogen_treatment constr
_refine_ls_matrix_type full
_refine_ls_number_parameters 117
_refine_ls_number_reflns 2579
_refine_ls_number_restraints 1
_refine_ls_restrained_S_all 1.004
_refine_ls_R_factor_all 0.0530
_refine_ls_R_factor_gt 0.0479
_refine_ls_shift/su_max 0.001
_refine_ls_shift/su_mean 0.000
_refine_ls_structure_factor_coef Fsqd
_refine_ls_weighting_details 'calc w=1/[\s^2^(Fo^2^)+(0.0320P)^2^+0.0000P] where P=(Fo^2^+2Fc^2^)/3'
_refine_ls_weighting_scheme calc
_refine_ls_wR_factor_gt 0.0861
_refine_ls_wR_factor_ref 0.0880
_reflns_number_gt 2402
_reflns_number_total 2579
_reflns_threshold_expression >2sigma(I)
_cod_data_source_file ic0615877sup1.cif
_cod_data_source_block Compound1
_cod_depositor_comments
;
The following automatic conversions were performed:

'_symmetry_cell_setting' value 'Trigonal' changed to 'trigonal'
according to /home/saulius/struct/CIF-dictionaries/cif_core.dic
dictionary named 'cif_core.dic' version 2.4.2 from 2011-04-26.

Automatic conversion script
Id: cif_fix_values 1891 2012-01-12 08:04:46Z andrius 
;
_cod_database_code 4333165

loop_
_symmetry_equiv_pos_as_xyz
'x, y, z'
'-y, x-y, z'
'-x+y, -x, z'
'y, x, z+1/2'
'x-y, -y, z+1/2'
'-x, -x+y, z+1/2'

loop_
_atom_site_label
_atom_site_type_symbol
_atom_site_fract_x
_atom_site_fract_y
_atom_site_fract_z
_atom_site_U_iso_or_equiv
_atom_site_adp_type
_atom_site_occupancy
_atom_site_symmetry_multiplicity
_atom_site_calc_flag
_atom_site_refinement_flags
Na1 Na 0.0000 0.0000 -0.0068(3) 0.0099(14) Uiso 1 3 d S
B1 B 0.0000 0.0000 0.2322(10) 0.015 Uiso 1 3 d S
H1 H 0.0000 0.0000 0.1590 0.018 Uiso 1 3 calc SR
C11 C 0.2141(6) 0.0957(6) 0.2116(6) 0.0224(18) Uiso 1 1 d .
C12 C 0.2576(7) 0.1364(7) 0.3816(6) 0.030(2) Uiso 1 1 d .
H12 H 0.2897 0.1611 0.4448 0.035 Uiso 1 1 calc R
N11 N 0.1498(5) 0.0806(5) 0.3667(5) 0.0213(14) Uiso 1 1 d .
N12 N 0.1255(4) 0.0588(5) 0.2693(4) 0.0099(12) Uiso 1 1 d .
S11 S 0.33761(15) 0.16198(17) 0.27922(16) 0.0247(4) Uani 1 1 d .
S12 S 0.21948(18) 0.0821(2) 0.08901(17) 0.0401(7) Uani 1 1 d .
Na2 Na 0.3333 0.6667 -0.0039(5) 0.0335(13) Uani 1 3 d S
Na3 Na 0.3333 0.6667 0.4944(5) 0.0308(13) Uani 1 3 d S
B2 B 0.3333 0.6667 0.2400(9) 0.015 Uiso 1 3 d S
H2 H 0.3333 0.6667 0.1668 0.018 Uiso 1 3 calc SR
B3 B 0.3333 0.6667 0.7455(10) 0.015 Uiso 1 3 d S
H3 H 0.3333 0.6667 0.8187 0.018 Uiso 1 3 calc SR
C21 C 0.2294(7) 0.4540(7) 0.2152(6) 0.0261(19) Uiso 1 1 d .
C22 C 0.2296(7) 0.4125(7) 0.3869(8) 0.039(3) Uiso 1 1 d .
H22 H 0.2228 0.3805 0.4501 0.047 Uiso 1 1 calc R
C31 C 0.4394(6) 0.5569(6) 0.7755(6) 0.0117(15) Uiso 1 1 d .
C32 C 0.4941(6) 0.5724(6) 0.6027(7) 0.028(2) Uiso 1 1 d .
H32 H 0.5245 0.5715 0.5403 0.033 Uiso 1 1 calc R
N21 N 0.2731(6) 0.5157(5) 0.3757(5) 0.0277(17) Uiso 1 1 d .
N22 N 0.2777(5) 0.5423(5) 0.2759(5) 0.0168(13) Uiso 1 1 d .
N31 N 0.4310(5) 0.6176(5) 0.6174(5) 0.0148(14) Uiso 1 1 d .
N32 N 0.4013(5) 0.6108(5) 0.7142(5) 0.0109(14) Uiso 1 1 d .
S21 S 0.18227(19) 0.32965(15) 0.28501(18) 0.0339(5) Uani 1 1 d .
S22 S 0.2182(2) 0.44847(18) 0.09454(16) 0.0336(5) Uani 1 1 d .
S31 S 0.51815(19) 0.51356(18) 0.70689(19) 0.0272(5) Uani 1 1 d .
S32 S 0.4195(2) 0.5328(2) 0.89545(17) 0.0259(5) Uani 1 1 d .

loop_
_atom_site_aniso_label
_atom_site_aniso_U_11
_atom_site_aniso_U_22
_atom_site_aniso_U_33
_atom_site_aniso_U_23
_atom_site_aniso_U_13
_atom_site_aniso_U_12
S11 0.0106(9) 0.0295(11) 0.0287(11) -0.0061(12) -0.0028(10) 0.0062(8)
S12 0.0223(12) 0.0782(19) 0.0134(12) -0.0138(14) 0.0037(10) 0.0203(13)
Na2 0.0404(17) 0.0404(17) 0.020(2) 0.000 0.000 0.0202(9)
Na3 0.0410(17) 0.0410(17) 0.011(2) 0.000 0.000 0.0205(9)
S21 0.0492(14) 0.0145(10) 0.0315(13) -0.0003(10) -0.0008(14) 0.0111(10)
S22 0.0455(13) 0.0239(11) 0.0199(11) -0.0060(10) 0.0009(13) 0.0086(11)
S31 0.0320(12) 0.0273(12) 0.0310(13) 0.0042(12) 0.0073(13) 0.0213(11)
S32 0.0354(13) 0.0398(13) 0.0164(11) 0.0006(11) -0.0085(11) 0.0291(12)

loop_
_atom_type_symbol
_atom_type_description
_atom_type_scat_dispersion_real
_atom_type_scat_dispersion_imag
_atom_type_scat_source
C C 0.0033 0.0016 'International Tables Vol C Tables 4.2.6.8 and 6.1.1.4'
H H 0.0000 0.0000 'International Tables Vol C Tables 4.2.6.8 and 6.1.1.4'
N N 0.0061 0.0033 'International Tables Vol C Tables 4.2.6.8 and 6.1.1.4'
Na Na 0.0362 0.0249 'International Tables Vol C Tables 4.2.6.8 and 6.1.1.4'
S S 0.1246 0.1234 'International Tables Vol C Tables 4.2.6.8 and 6.1.1.4'
B B 0.0013 0.0007 'International Tables Vol C Tables 4.2.6.8 and 6.1.1.4'

loop_
_geom_angle_atom_site_label_1
_geom_angle_atom_site_label_2
_geom_angle_atom_site_label_3
_geom_angle
_geom_angle_site_symmetry_1
_geom_angle_site_symmetry_3
N11 Na1 N11 76.7(2) 6_554 5_554
N11 Na1 N11 76.7(2) 6_554 4_554
N11 Na1 N11 76.7(2) 5_554 4_554
N11 Na1 S12 161.66(18) 6_554 .
N11 Na1 S12 86.40(15) 5_554 .
N11 Na1 S12 92.78(16) 4_554 .
N11 Na1 S12 86.40(15) 6_554 3
N11 Na1 S12 92.78(16) 5_554 3
N11 Na1 S12 161.65(18) 4_554 3
S12 Na1 S12 101.60(10) . 3
N11 Na1 S12 92.78(16) 6_554 2
N11 Na1 S12 161.65(18) 5_554 2
N11 Na1 S12 86.40(15) 4_554 2
S12 Na1 S12 101.60(10) . 2
S12 Na1 S12 101.60(10) 3 2
N12 B1 N12 110.1(5) 3 2
N12 B1 N12 110.1(5) 3 .
N12 B1 N12 110.1(5) 2 .
N12 B1 H1 108.8 3 .
N12 B1 H1 108.8 2 .
N12 B1 H1 108.8 . .
N12 C11 S12 129.3(6) . .
N12 C11 S11 110.5(6) . .
S12 C11 S11 120.2(5) . .
N11 C12 S11 114.7(6) . .
N11 C12 H12 122.6 . .
S11 C12 H12 122.6 . .
C12 N11 N12 111.2(6) . .
C12 N11 Na1 126.7(5) . 4
N12 N11 Na1 121.7(4) . 4
C11 N12 N11 115.1(6) . .
C11 N12 B1 124.2(7) . .
N11 N12 B1 120.6(6) . .
C12 S11 C11 88.5(4) . .
C11 S12 Na1 113.1(3) . .
S22 Na2 S22 100.37(18) 3_565 2_665
S22 Na2 S22 100.37(18) 3_565 .
S22 Na2 S22 100.37(18) 2_665 .
S22 Na2 S32 76.14(7) 3_565 3_564
S22 Na2 S32 175.28(8) 2_665 3_564
S22 Na2 S32 83.49(7) . 3_564
S22 Na2 S32 83.49(7) 3_565 2_664
S22 Na2 S32 76.14(7) 2_665 2_664
S22 Na2 S32 175.29(8) . 2_664
S32 Na2 S32 100.15(17) 3_564 2_664
S22 Na2 S32 175.28(8) 3_565 1_554
S22 Na2 S32 83.49(7) 2_665 1_554
S22 Na2 S32 76.14(7) . 1_554
S32 Na2 S32 100.15(17) 3_564 1_554
S32 Na2 S32 100.15(17) 2_664 1_554
N21 Na3 N21 80.0(3) 3_565 2_665
N21 Na3 N21 80.0(3) 3_565 .
N21 Na3 N21 80.0(3) 2_665 .
N21 Na3 N31 99.2(2) 3_565 2_665
N21 Na3 N31 103.1(2) 2_665 2_665
N21 Na3 N31 176.6(3) . 2_665
N21 Na3 N31 103.1(2) 3_565 3_565
N21 Na3 N31 176.6(3) 2_665 3_565
N21 Na3 N31 99.2(2) . 3_565
N31 Na3 N31 77.7(3) 2_665 3_565
N21 Na3 N31 176.6(3) 3_565 .
N21 Na3 N31 99.2(2) 2_665 .
N21 Na3 N31 103.13(19) . .
N31 Na3 N31 77.7(3) 2_665 .
N31 Na3 N31 77.7(3) 3_565 .
N22 B2 N22 110.5(5) 3_565 .
N22 B2 N22 110.5(5) 3_565 2_665
N22 B2 N22 110.5(5) . 2_665
N22 B2 H2 108.4 3_565 .
N22 B2 H2 108.4 . .
N22 B2 H2 108.4 2_665 .
N32 B3 N32 112.5(5) 2_665 3_565
N32 B3 N32 112.5(5) 2_665 .
N32 B3 N32 112.5(5) 3_565 .
N32 B3 H3 106.3 2_665 .
N32 B3 H3 106.3 3_565 .
N32 B3 H3 106.3 . .
N22 C21 S22 130.8(7) . .
N22 C21 S21 108.1(6) . .
S22 C21 S21 120.9(5) . .
N21 C22 S21 117.5(8) . .
N21 C22 H22 121.2 . .
S21 C22 H22 121.2 . .
N32 C31 S32 129.5(6) . .
N32 C31 S31 108.5(6) . .
S32 C31 S31 122.1(4) . .
N31 C32 S31 114.5(7) . .
N31 C32 H32 122.8 . .
S31 C32 H32 122.8 . .
C22 N21 N22 110.5(7) . .
C22 N21 Na3 130.8(6) . .
N22 N21 Na3 118.5(4) . .
C21 N22 N21 115.6(7) . .
C21 N22 B2 122.8(8) . .
N21 N22 B2 121.6(6) . .
C32 N31 N32 111.1(6) . .
C32 N31 Na3 127.3(6) . .
N32 N31 Na3 119.9(4) . .
N31 N32 C31 116.4(6) . .
N31 N32 B3 118.0(7) . .
C31 N32 B3 125.6(8) . .
C22 S21 C21 88.1(4) . .
C21 S22 Na2 115.0(3) . .
C31 S31 C32 89.6(4) . .
C31 S32 Na2 114.3(3) . 1_556

loop_
_geom_bond_atom_site_label_1
_geom_bond_atom_site_label_2
_geom_bond_distance
_geom_bond_site_symmetry_2
Na1 N11 2.475(7) 6_554
Na1 N11 2.475(7) 5_554
Na1 N11 2.475(7) 4_554
Na1 S12 2.930(3) .
Na1 S12 2.930(3) 3
Na1 S12 2.930(3) 2
B1 N12 1.569(7) 3
B1 N12 1.569(7) 2
B1 N12 1.569(7) .
B1 H1 1.0000 .
C11 N12 1.315(9) .
C11 S12 1.690(8) .
C11 S11 1.728(8) .
C12 N11 1.291(9) .
C12 S11 1.699(8) .
C12 H12 0.9500 .
N11 N12 1.367(7) .
N11 Na1 2.475(7) 4
Na2 S22 2.910(4) 3_565
Na2 S22 2.910(4) 2_665
Na2 S22 2.910(4) .
Na2 S32 2.960(4) 3_564
Na2 S32 2.960(4) 2_664
Na2 S32 2.960(4) 1_554
Na3 N21 2.419(8) 3_565
Na3 N21 2.419(8) 2_665
Na3 N21 2.419(8) .
Na3 N31 2.438(8) 2_665
Na3 N31 2.438(8) 3_565
Na3 N31 2.438(8) .
B2 N22 1.552(7) 3_565
B2 N22 1.552(7) .
B2 N22 1.552(7) 2_665
B2 H2 1.0000 .
B3 N32 1.527(7) 2_665
B3 N32 1.527(7) 3_565
B3 N32 1.527(7) .
B3 H3 1.0000 .
C21 N22 1.334(10) .
C21 S22 1.653(8) .
C21 S21 1.764(8) .
C22 N21 1.235(10) .
C22 S21 1.704(10) .
C22 H22 0.9500 .
C31 N32 1.378(10) .
C31 S32 1.666(9) .
C31 S31 1.738(8) .
C32 N31 1.301(10) .
C32 S31 1.744(9) .
C32 H32 0.9500 .
N21 N22 1.403(8) .
N31 N32 1.372(9) .
S32 Na2 2.960(4) 1_556

loop_
_geom_torsion_atom_site_label_1
_geom_torsion_atom_site_label_2
_geom_torsion_atom_site_label_3
_geom_torsion_atom_site_label_4
_geom_torsion
_geom_torsion_site_symmetry_1
_geom_torsion_site_symmetry_4
S11 C12 N11 N12 -2.3(9) . .
S11 C12 N11 Na1 170.7(3) . 4
S12 C11 N12 N11 177.9(6) . .
S11 C11 N12 N11 0.2(8) . .
S12 C11 N12 B1 -5.5(11) . .
S11 C11 N12 B1 176.8(4) . .
C12 N11 N12 C11 1.4(9) . .
Na1 N11 N12 C11 -172.1(5) 4 .
C12 N11 N12 B1 -175.4(6) . .
Na1 N11 N12 B1 11.2(7) 4 .
N12 B1 N12 C11 115.8(9) 3 .
N12 B1 N12 C11 -122.6(9) 2 .
N12 B1 N12 N11 -67.7(7) 3 .
N12 B1 N12 N11 53.9(8) 2 .
N11 C12 S11 C11 2.0(7) . .
N12 C11 S11 C12 -1.2(6) . .
S12 C11 S11 C12 -179.2(5) . .
N12 C11 S12 Na1 11.8(8) . .
S11 C11 S12 Na1 -170.6(4) . .
N11 Na1 S12 C11 -174.6(6) 6_554 .
N11 Na1 S12 C11 -152.2(3) 5_554 .
N11 Na1 S12 C11 131.4(3) 4_554 .
S12 Na1 S12 C11 -60.1(3) 3 .
S12 Na1 S12 C11 44.5(3) 2 .
S21 C22 N21 N22 -2.5(9) . .
S21 C22 N21 Na3 172.1(4) . .
N21 Na3 N21 C22 -137.3(9) 3_565 .
N21 Na3 N21 C22 141.2(9) 2_665 .
N31 Na3 N21 C22 -35.5(8) 3_565 .
N31 Na3 N21 C22 44.0(8) . .
N21 Na3 N21 N22 37.0(4) 3_565 .
N21 Na3 N21 N22 -44.6(4) 2_665 .
N31 Na3 N21 N22 138.8(5) 3_565 .
N31 Na3 N21 N22 -141.8(5) . .
S22 C21 N22 N21 -178.9(7) . .
S21 C21 N22 N21 -3.6(8) . .
S22 C21 N22 B2 2.3(12) . .
S21 C21 N22 B2 177.6(4) . .
C22 N21 N22 C21 4.1(10) . .
Na3 N21 N22 C21 -171.3(5) . .
C22 N21 N22 B2 -177.2(6) . .
Na3 N21 N22 B2 7.4(8) . .
N22 B2 N22 C21 112.6(10) 3_565 .
N22 B2 N22 C21 -124.8(9) 2_665 .
N22 B2 N22 N21 -66.1(8) 3_565 .
N22 B2 N22 N21 56.5(8) 2_665 .
S31 C32 N31 N32 2.0(8) . .
S31 C32 N31 Na3 -163.1(3) . .
N21 Na3 N31 C32 -45.2(6) 2_665 .
N21 Na3 N31 C32 36.6(6) . .
N31 Na3 N31 C32 -146.8(7) 2_665 .
N31 Na3 N31 C32 133.3(7) 3_565 .
N21 Na3 N31 N32 150.9(5) 2_665 .
N21 Na3 N31 N32 -127.3(5) . .
N31 Na3 N31 N32 49.3(4) 2_665 .
N31 Na3 N31 N32 -30.6(4) 3_565 .
C32 N31 N32 C31 -1.6(9) . .
Na3 N31 N32 C31 164.7(4) . .
C32 N31 N32 B3 176.2(5) . .
Na3 N31 N32 B3 -17.5(7) . .
S32 C31 N32 N31 -179.7(5) . .
S31 C31 N32 N31 0.6(8) . .
S32 C31 N32 B3 2.6(10) . .
S31 C31 N32 B3 -177.1(5) . .
N32 B3 N32 N31 -53.0(10) 2_665 .
N32 B3 N32 N31 75.2(8) 3_565 .
N32 B3 N32 C31 124.6(10) 2_665 .
N32 B3 N32 C31 -107.1(11) 3_565 .
N21 C22 S21 C21 0.5(7) . .
N22 C21 S21 C22 1.8(6) . .
S22 C21 S21 C22 177.7(6) . .
N22 C21 S22 Na2 3.8(9) . .
S21 C21 S22 Na2 -170.9(4) . .
S22 Na2 S22 C21 -55.6(4) 3_565 .
S22 Na2 S22 C21 47.0(4) 2_665 .
S32 Na2 S22 C21 -130.2(4) 3_564 .
S32 Na2 S22 C21 127.6(4) 1_554 .
N32 C31 S31 C32 0.4(5) . .
S32 C31 S31 C32 -179.3(5) . .
N31 C32 S31 C31 -1.4(6) . .
N32 C31 S32 Na2 -14.5(8) . 1_556
S31 C31 S32 Na2 165.1(4) . 1_556
